data_4033942
loop_
_publ_author_name
'Suresh, Alati'
'Baiju, Thekke V.'
'Kumar, Tarun'
'Namboothiri, Irishi N. N.'

_publ_section_title
;
 Synthesis of Spiro- and Fused Heterocycles via (4+4) Annulation of
 Sulfonylphthalide with o-Hydroxystyrenyl Derivatives.
;
_journal_issue 6
_journal_name_full 'The Journal of organic chemistry'
_journal_page_first 3158
_journal_page_last 3168
_journal_paper_doi 10.1021/acs.joc.8b03039
_journal_volume 84
_journal_year 2019
_chemical_absolute_configuration unk
_chemical_formula_moiety 'C20 H13 Br N2 O6'
_chemical_formula_sum 'C20 H13 Br N2 O6'
_chemical_formula_weight 457.24
_space_group_crystal_system orthorhombic
_space_group_IT_number 19
_space_group_name_Hall 'P 2ac 2ab'
_space_group_name_H-M_alt 'P 21 21 21'
_symmetry_Int_Tables_number 19
_atom_sites_solution_primary direct
_audit_creation_date 2018-10-31
_audit_creation_method
;
Olex2 1.2
(compiled 2018.05.29 svn.r3508 for OlexSys, GUI svn.r5506)
;
_cell_angle_alpha 90
_cell_angle_beta 90
_cell_angle_gamma 90
_cell_formula_units_Z 4
_cell_length_a 8.1343(4)
_cell_length_b 11.9258(6)
_cell_length_c 18.2918(10)
_cell_measurement_reflns_used 5579
_cell_measurement_temperature 293(2)
_cell_measurement_theta_max 31.0290
_cell_measurement_theta_min 2.0780
_cell_volume 1774.45(16)
_computing_cell_refinement 'CrysAlisPro 1.171.38.41 (Rigaku OD, 2015)'
_computing_data_collection 'CrysAlisPro 1.171.38.41 (Rigaku OD, 2015)'
_computing_data_reduction 'CrysAlisPro 1.171.38.41 (Rigaku OD, 2015)'
_computing_molecular_graphics 'Olex2 (Dolomanov et al., 2009)'
_computing_publication_material 'Olex2 (Dolomanov et al., 2009)'
_computing_structure_refinement 'olex2.refine (Bourhis et al., 2015)'
_computing_structure_solution 'ShelXT (Sheldrick, 2015)'
_diffrn_ambient_temperature 293(2)
_diffrn_detector 'CCD plate'
_diffrn_measured_fraction_theta_full 0.9875
_diffrn_measured_fraction_theta_max 0.9875
_diffrn_measurement_details
;
List of Runs (angles in degrees, time in seconds):

  # Type    Start    End  Width  t~exp~   \w     \q     \k     \f   Frames
--------------------------------------------------------------------------
  1  \w    -87.00  15.00   0.50    8.00    --  -20.00   0.00 108.00  204
  2  \w    -73.00   7.00   0.50    8.00    --  -20.00 -72.00  36.00  160
  3  \w    -80.00 -54.50   0.50    8.00    --  -20.00 -72.00-180.00   51
;
_diffrn_measurement_device 'abstract diffractometer'
_diffrn_measurement_device_type 'dtrek-CrysAlisPro-abstract goniometer imported rigaku-d*trek images'
_diffrn_measurement_method '\w scans'
_diffrn_orient_matrix_type 'CrysAlisPro convention (1999,Acta A55,543-557)'
_diffrn_orient_matrix_UB_11 -0.0509175000
_diffrn_orient_matrix_UB_12 -0.0160211000
_diffrn_orient_matrix_UB_13 0.0297519000
_diffrn_orient_matrix_UB_21 -0.0693567000
_diffrn_orient_matrix_UB_22 -0.0005890000
_diffrn_orient_matrix_UB_23 -0.0235597000
_diffrn_orient_matrix_UB_31 0.0148147000
_diffrn_orient_matrix_UB_32 -0.0571991000
_diffrn_orient_matrix_UB_33 -0.0079678000
_diffrn_radiation_monochromator graphite
_diffrn_radiation_probe x-ray
_diffrn_radiation_type 'Mo K\a'
_diffrn_radiation_wavelength 0.71073
_diffrn_reflns_av_R_equivalents 0.0399
_diffrn_reflns_av_unetI/netI 0.0627
_diffrn_reflns_limit_h_max 11
_diffrn_reflns_limit_h_min -11
_diffrn_reflns_limit_k_max 17
_diffrn_reflns_limit_k_min -12
_diffrn_reflns_limit_l_max 25
_diffrn_reflns_limit_l_min -12
_diffrn_reflns_number 9696
_diffrn_reflns_theta_full 26.0000
_diffrn_reflns_theta_max 24.99
_diffrn_reflns_theta_min 2.04
_diffrn_source 'fine-focus sealed X-ray tube'
_diffrn_source_type 'Enhance (Mo) X-ray Source'
_exptl_absorpt_coefficient_mu 2.360
_exptl_absorpt_correction_T_max 1.00000
_exptl_absorpt_correction_T_min 0.74932
_exptl_absorpt_correction_type multi-scan
_exptl_absorpt_process_details
;
CrysAlisPro 1.171.38.41 (Rigaku Oxford Diffraction, 2015)
Empirical absorption correction using spherical harmonics,
 implemented in SCALE3 ABSPACK scaling algorithm.
;
_exptl_crystal_colour colourless
_exptl_crystal_colour_primary colourless
_exptl_crystal_density_diffrn 1.7114
_exptl_crystal_description block
_exptl_crystal_F_000 919.3829
_exptl_crystal_size_max 0.229
_exptl_crystal_size_mid 0.162
_exptl_crystal_size_min 0.072
_refine_diff_density_max 0.3498
_refine_diff_density_min -0.3537
_refine_diff_density_rms 0.0823
_refine_ls_abs_structure_details 'Flack, H. D. (1983). Acta Cryst. A39, 876-881.'
_refine_ls_abs_structure_Flack 0.022(8)
_refine_ls_d_res_high 0.8411
_refine_ls_d_res_low 9.9901
_refine_ls_goodness_of_fit_ref 1.0493
_refine_ls_hydrogen_treatment constr
_refine_ls_matrix_type full
_refine_ls_number_constraints 23
_refine_ls_number_parameters 264
_refine_ls_number_reflns 3079
_refine_ls_number_restraints 0
_refine_ls_restrained_S_all 1.0493
_refine_ls_R_factor_all 0.0360
_refine_ls_R_factor_gt 0.0315
_refine_ls_shift/su_max 0.0003
_refine_ls_shift/su_mean 0.0000
_refine_ls_structure_factor_coef Fsqd
_refine_ls_weighting_details 'w=1/[\s^2^(Fo^2^)+(0.0368P)^2^] where P=(Fo^2^+2Fc^2^)/3'
_refine_ls_weighting_scheme calc
_refine_ls_wR_factor_gt 0.0689
_refine_ls_wR_factor_ref 0.0710
_reflns_Friedel_coverage 0.972
_reflns_limit_h_max 9
_reflns_limit_h_min -9
_reflns_limit_k_max 14
_reflns_limit_k_min -14
_reflns_limit_l_max 21
_reflns_limit_l_min -21
_reflns_number_gt 2893
_reflns_number_total 3079
_reflns_threshold_expression I>=2u(I)
_cod_data_source_file jo8b03039_si_001.cif
_cod_data_source_block INN-AS-302-A_Mo
_cod_original_cell_volume 1774.46(17)
_cod_original_sg_symbol_Hall ' P 2ac 2ab'
_cod_database_code 4033942
_chemical_oxdiff_formula C20H13N2Br1O6
_reflns_odcompleteness_completeness 93.36
_reflns_odcompleteness_iscentric 1
_reflns_odcompleteness_theta 31.22
_olex2_refinement_description
;
1. Fixed Uiso
 At 1.2 times of:
  All C(H) groups, All C(H,H) groups
 At 1.5 times of:
  All C(H,H,H) groups, All O(H) groups
2.a Secondary CH2 refined with riding coordinates:
 C5(H5a,H5b)
2.b Aromatic/amide H refined with riding coordinates:
 C11(H11), C20(H20), C12(H12), C18(H18), C10(H10), C9(H9), C17(H17)
2.c Idealised Me refined as rotating group:
 C1(H1a,H1b,H1c)
2.d Idealised tetrahedral OH refined as rotating group:
 O4(H4)
;
_olex2_submission_special_instructions 'No special instructions were received'
_oxdiff_exptl_absorpt_empirical_details
;
Empirical correction (ABSPACK) includes:
- Absorption correction using spherical harmonics
- Frame scaling
- Detector area scaling
;
_oxdiff_exptl_absorpt_empirical_full_max 1.237
_oxdiff_exptl_absorpt_empirical_full_min 0.762

loop_
_space_group_symop_id
_space_group_symop_operation_xyz
1 x,y,z
2 x+1/2,-y+1/2,-z
3 -x,y+1/2,-z+1/2
4 -x+1/2,-y,z+1/2

loop_
_atom_site_label
_atom_site_type_symbol
_atom_site_fract_x
_atom_site_fract_y
_atom_site_fract_z
_atom_site_U_iso_or_equiv
_atom_site_adp_type
_atom_site_occupancy
_atom_site_refinement_flags_posn
Br1 Br 0.77867(4) 0.88617(2) 0.547356(19) 0.02690(11) Uani 1.000000 .
O6 O 0.3668(3) 0.62796(17) 0.72523(12) 0.0208(5) Uani 1.000000 .
O1 O 0.2906(3) 0.36733(17) 0.71585(11) 0.0249(5) Uani 1.000000 .
O4 O 0.6219(3) 0.30250(16) 0.68274(12) 0.0212(5) Uani 1.000000 .
O5 O 0.8314(3) 0.42930(16) 0.67402(12) 0.0202(5) Uani 1.000000 .
O3 O 0.2292(3) 0.3600(2) 0.49574(12) 0.0321(6) Uani 1.000000 .
O2 O 0.0848(4) 0.2132(2) 0.51727(15) 0.0588(9) Uani 1.000000 .
N2 N 0.1692(3) 0.2912(2) 0.53729(16) 0.0260(7) Uani 1.000000 .
N1 N 0.1703(4) 0.2844(2) 0.73290(15) 0.0254(7) Uani 1.000000 .
C11 C 0.6329(4) 0.5131(3) 0.92342(18) 0.0238(8) Uani 1.000000 .
H11 H 0.6225(4) 0.5376(3) 0.97147(18) 0.0285(10) Uiso 1.000000 R
C20 C 0.6563(4) 0.6835(3) 0.60549(17) 0.0169(7) Uani 1.000000 .
H20 H 0.5534(4) 0.7172(3) 0.60268(17) 0.0203(8) Uiso 1.000000 R
C14 C 0.4755(4) 0.5596(2) 0.73198(17) 0.0158(7) Uani 1.000000 .
C3 C 0.1982(4) 0.3040(2) 0.61353(17) 0.0188(7) Uani 1.000000 .
C16 C 0.8299(4) 0.5318(2) 0.64065(18) 0.0178(7) Uani 1.000000 .
C12 C 0.5398(4) 0.5626(3) 0.86901(17) 0.0208(7) Uani 1.000000 .
H12 H 0.4673(4) 0.6208(3) 0.87935(17) 0.0249(9) Uiso 1.000000 R
C13 C 0.5584(4) 0.5222(2) 0.79871(17) 0.0169(7) Uani 1.000000 .
C7 C 0.6672(4) 0.4087(2) 0.70222(17) 0.0159(7) Uani 1.000000 .
C8 C 0.6650(4) 0.4359(2) 0.78282(17) 0.0173(7) Uani 1.000000 .
C18 C 0.9479(4) 0.6888(3) 0.58487(18) 0.0199(7) Uani 1.000000 .
H18 H 1.0386(4) 0.7268(3) 0.56642(18) 0.0239(9) Uiso 1.000000 R
C4 C 0.3041(4) 0.3760(2) 0.64323(16) 0.0186(7) Uani 1.000000 .
C10 C 0.7410(5) 0.4280(3) 0.90704(18) 0.0302(9) Uani 1.000000 .
H10 H 0.8035(5) 0.3969(3) 0.94447(18) 0.0362(10) Uiso 1.000000 R
C15 C 0.6768(4) 0.5771(2) 0.63400(16) 0.0130(7) Uani 1.000000 .
C9 C 0.7596(4) 0.3872(3) 0.83702(17) 0.0238(7) Uani 1.000000 .
H9 H 0.8327(4) 0.3293(3) 0.82667(17) 0.0286(9) Uiso 1.000000 R
C17 C 0.9672(4) 0.5841(3) 0.61543(17) 0.0211(8) Uani 1.000000 .
H17 H 1.0701(4) 0.5504(3) 0.61870(17) 0.0253(9) Uiso 1.000000 R
C2 C 0.1167(4) 0.2476(2) 0.67111(19) 0.0197(7) Uani 1.000000 .
C5 C 0.4257(4) 0.4555(3) 0.61311(17) 0.0178(7) Uani 1.000000 .
H5a H 0.4834(4) 0.4190(3) 0.57324(17) 0.0214(8) Uiso 1.000000 R
H5b H 0.3673(4) 0.5192(3) 0.59281(17) 0.0214(8) Uiso 1.000000 R
C6 C 0.5520(4) 0.4986(2) 0.66732(17) 0.0137(7) Uani 1.000000 .
C19 C 0.7956(4) 0.7368(2) 0.58160(16) 0.0193(7) Uani 1.000000 .
C1 C -0.0110(4) 0.1589(3) 0.6692(2) 0.0297(8) Uani 1.000000 .
H1a H -0.043(2) 0.1402(14) 0.7182(2) 0.0446(13) Uiso 1.000000 GR
H1b H -0.1050(12) 0.1856(7) 0.6427(11) 0.0446(13) Uiso 1.000000 GR
H1c H 0.0323(10) 0.0935(7) 0.6454(11) 0.0446(13) Uiso 1.000000 GR
H4 H 0.658(4) 0.2577(3) 0.7128(11) 0.0318(8) Uiso 1.000000 GR

loop_
_atom_site_aniso_label
_atom_site_aniso_U_11
_atom_site_aniso_U_22
_atom_site_aniso_U_33
_atom_site_aniso_U_12
_atom_site_aniso_U_13
_atom_site_aniso_U_23
Br1 0.02801(18) 0.02113(17) 0.03157(19) -0.00432(14) -0.00059(16) 0.00950(14)
O6 0.0179(11) 0.0199(11) 0.0246(12) 0.0068(10) -0.0003(10) -0.0020(10)
O1 0.0269(12) 0.0313(12) 0.0165(11) -0.0107(12) -0.0006(10) 0.0007(9)
O4 0.0298(14) 0.0124(10) 0.0214(12) 0.0027(10) -0.0044(11) -0.0009(9)
O5 0.0164(12) 0.0181(11) 0.0263(12) 0.0054(9) 0.0034(10) 0.0049(10)
O3 0.0359(14) 0.0377(13) 0.0228(12) -0.0092(12) -0.0051(12) 0.0037(11)
O2 0.075(2) 0.066(2) 0.0355(16) -0.0480(19) -0.0030(16) -0.0143(15)
N2 0.0222(15) 0.0305(15) 0.0254(16) -0.0058(13) -0.0042(13) -0.0038(14)
N1 0.0286(17) 0.0226(14) 0.0251(16) -0.0077(12) 0.0027(13) 0.0027(13)
C11 0.029(2) 0.0268(18) 0.0158(17) -0.0054(16) 0.0006(16) -0.0004(15)
C20 0.0183(16) 0.0193(16) 0.0131(16) 0.0034(13) -0.0032(14) 0.0005(13)
C14 0.0157(16) 0.0143(15) 0.0174(17) -0.0061(14) 0.0022(14) -0.0017(14)
C3 0.0183(18) 0.0177(15) 0.0205(17) 0.0027(14) -0.0005(15) -0.0009(13)
C16 0.0206(17) 0.0145(15) 0.0184(17) 0.0016(13) 0.0025(14) -0.0025(14)
C12 0.0226(18) 0.0216(16) 0.0182(17) -0.0017(15) 0.0026(15) -0.0011(15)
C13 0.0172(17) 0.0169(15) 0.0165(17) -0.0021(14) 0.0006(13) -0.0002(13)
C7 0.0125(15) 0.0163(16) 0.0188(16) 0.0005(13) -0.0008(12) 0.0005(13)
C8 0.0196(17) 0.0139(15) 0.0184(17) -0.0024(13) 0.0012(14) 0.0018(13)
C18 0.0183(17) 0.0227(17) 0.0187(17) -0.0046(14) 0.0048(15) 0.0004(14)
C4 0.0213(17) 0.0166(15) 0.0179(16) 0.0034(14) -0.0041(14) 0.0010(13)
C10 0.039(2) 0.0324(17) 0.0191(17) 0.0020(17) -0.0057(16) 0.0096(15)
C15 0.0153(16) 0.0144(15) 0.0092(15) -0.0012(12) -0.0001(12) -0.0024(12)
C9 0.0255(19) 0.0205(15) 0.0253(17) 0.0045(16) -0.0047(14) 0.0049(14)
C17 0.0134(17) 0.0251(18) 0.0247(18) 0.0039(13) 0.0007(14) -0.0014(14)
C2 0.0142(17) 0.0157(15) 0.0293(19) 0.0029(13) -0.0009(14) 0.0026(15)
C5 0.0228(17) 0.0176(16) 0.0131(16) -0.0012(14) 0.0009(14) 0.0016(14)
C6 0.0111(16) 0.0123(15) 0.0177(18) 0.0012(12) -0.0026(14) 0.0004(13)
C19 0.0269(18) 0.0171(15) 0.0139(15) -0.0032(15) 0.0021(15) 0.0038(13)
C1 0.0204(18) 0.0284(18) 0.040(2) -0.0049(15) 0.0038(17) 0.0016(17)

loop_
_atom_type_symbol
_atom_type_scat_dispersion_real
_atom_type_scat_dispersion_imag
_atom_type_scat_Cromer_Mann_a1
_atom_type_scat_Cromer_Mann_a2
_atom_type_scat_Cromer_Mann_a3
_atom_type_scat_Cromer_Mann_a4
_atom_type_scat_Cromer_Mann_b1
_atom_type_scat_Cromer_Mann_b2
_atom_type_scat_Cromer_Mann_b3
_atom_type_scat_Cromer_Mann_b4
_atom_type_scat_Cromer_Mann_c
_atom_type_scat_source
_atom_type_scat_dispersion_source
H 0.00000 0.00000 0.49300 0.32291 0.14019 0.04081 10.51090 26.12570 3.14236 57.79970 0.0030380000826 'International Tables Volume C Table 6.1.1.4 (pp. 500-502)' 'Henke, Gullikson and Davis, At. Data and Nucl. Data Tables, 1993, 54, 2'
C 0.00347 0.00161 2.31000 1.02000 1.58860 0.86500 20.84390 10.20750 0.56870 51.65120 0.215599998832 'International Tables Volume C Table 6.1.1.4 (pp. 500-502)' 'Henke, Gullikson and Davis, At. Data and Nucl. Data Tables, 1993, 54, 2'
Br -0.28346 2.55990 17.17890 5.23580 5.63770 3.98510 2.17230 16.57960 0.26090 41.43280 2.95569992065 'International Tables Volume C Table 6.1.1.4 (pp. 500-502)' 'Henke, Gullikson and Davis, At. Data and Nucl. Data Tables, 1993, 54, 2'
O 0.01158 0.00611 3.04850 2.28680 1.54630 0.86700 13.27710 5.70110 0.32390 32.90890 0.250800013542 'International Tables Volume C Table 6.1.1.4 (pp. 500-502)' 'Henke, Gullikson and Davis, At. Data and Nucl. Data Tables, 1993, 54, 2'
N 0.00653 0.00323 12.21260 3.13220 2.01250 1.16630 0.00570 9.89330 28.99750 0.58260 -11.5290002823 'International Tables Volume C Table 6.1.1.4 (pp. 500-502)' 'Henke, Gullikson and Davis, At. Data and Nucl. Data Tables, 1993, 54, 2'

loop_
_geom_angle_atom_site_label_1
_geom_angle_atom_site_label_2
_geom_angle_atom_site_label_3
_geom_angle
C4 O1 N1 109.1(2)
H4 O4 C7 109.5
C7 O5 C16 107.6(2)
O2 N2 O3 123.6(3)
C3 N2 O3 118.2(3)
C3 N2 O2 118.1(3)
C2 N1 O1 106.1(3)
C12 C11 H11 119.73(19)
C10 C11 H11 119.7(2)
C10 C11 C12 120.5(3)
C15 C20 H20 121.76(19)
C19 C20 H20 121.76(18)
C19 C20 C15 116.5(3)
C13 C14 O6 128.9(3)
C6 C14 O6 122.8(3)
C6 C14 C13 108.3(3)
C4 C3 N2 125.2(3)
C2 C3 N2 127.0(3)
C2 C3 C4 107.8(3)
C15 C16 O5 113.7(3)
C17 C16 O5 123.6(3)
C17 C16 C15 122.6(3)
H12 C12 C11 121.29(19)
C13 C12 C11 117.4(3)
C13 C12 H12 121.29(19)
C12 C13 C14 128.2(3)
C8 C13 C14 110.0(3)
C8 C13 C12 121.8(3)
O5 C7 O4 108.2(2)
C8 C7 O4 116.8(3)
C8 C7 O5 108.7(2)
C6 C7 O4 111.6(2)
C6 C7 O5 106.9(2)
C6 C7 C8 104.2(2)
C7 C8 C13 112.0(3)
C9 C8 C13 120.9(3)
C9 C8 C7 127.1(3)
C17 C18 H18 120.0(2)
C19 C18 H18 119.95(19)
C19 C18 C17 120.1(3)
C3 C4 O1 107.6(3)
C5 C4 O1 118.4(3)
C5 C4 C3 134.0(3)
H10 C10 C11 118.9(2)
C9 C10 C11 122.2(3)
C9 C10 H10 118.89(19)
C16 C15 C20 120.5(3)
C6 C15 C20 129.8(3)
C6 C15 C16 109.5(2)
C10 C9 C8 117.1(3)
H9 C9 C8 121.43(19)
H9 C9 C10 121.43(19)
C18 C17 C16 117.3(3)
H17 C17 C16 121.33(18)
H17 C17 C18 121.3(2)
C3 C2 N1 109.4(3)
C1 C2 N1 120.0(3)
C1 C2 C3 130.5(3)
H5a C5 C4 108.45(17)
H5b C5 C4 108.45(17)
H5b C5 H5a 107.5
C6 C5 C4 115.3(3)
C6 C5 H5a 108.45(16)
C6 C5 H5b 108.45(16)
C7 C6 C14 104.8(2)
C15 C6 C14 107.0(2)
C15 C6 C7 100.8(2)
C5 C6 C14 113.2(2)
C5 C6 C7 116.2(2)
C5 C6 C15 113.7(2)
C20 C19 Br1 118.8(2)
C18 C19 Br1 118.3(2)
C18 C19 C20 122.8(3)
H1a C1 C2 109.5
H1b C1 C2 109.5
H1b C1 H1a 109.5
H1c C1 C2 109.5
H1c C1 H1a 109.5
H1c C1 H1b 109.5

loop_
_geom_bond_atom_site_label_1
_geom_bond_atom_site_label_2
_geom_bond_distance
Br1 C19 1.894(3)
O6 C14 1.209(4)
O1 N1 1.426(3)
O1 C4 1.337(4)
O4 C7 1.366(3)
O4 H4 0.8200
O5 C16 1.366(4)
O5 C7 1.453(4)
O3 N2 1.219(3)
O2 N2 1.214(4)
N2 C3 1.422(4)
N1 C2 1.288(4)
C11 H11 0.9300
C11 C12 1.383(4)
C11 C10 1.376(5)
C20 H20 0.9300
C20 C15 1.383(4)
C20 C19 1.370(4)
C14 C13 1.464(4)
C14 C6 1.521(4)
C3 C4 1.332(4)
C3 C2 1.415(5)
C16 C15 1.362(4)
C16 C17 1.360(4)
C12 H12 0.9300
C12 C13 1.382(4)
C13 C8 1.376(4)
C7 C8 1.510(4)
C7 C6 1.561(4)
C8 C9 1.383(4)
C18 H18 0.9300
C18 C17 1.377(5)
C18 C19 1.366(5)
C4 C5 1.477(4)
C10 H10 0.9300
C10 C9 1.378(5)
C15 C6 1.509(4)
C9 H9 0.9300
C17 H17 0.9300
C2 C1 1.483(4)
C5 H5a 0.9700
C5 H5b 0.9700
C5 C6 1.517(4)
C1 H1a 0.9600
C1 H1b 0.9600
C1 H1c 0.9600
